data_4348579
loop_
_publ_author_name
'Burt, Jennifer'
'Emsley, James W.'
'Levason, William'
'Reid, Gillian'
'Tinkler, Iain S.'

_publ_section_title
;
 Systematics of BX3 and BX2(+) Complexes (X = F, Cl, Br, I) with Neutral
 Diphosphine and Diarsine Ligands.
;
_journal_issue 17
_journal_name_full 'Inorganic chemistry'
_journal_page_first 8852
_journal_page_last 8864
_journal_paper_doi 10.1021/acs.inorgchem.6b01375
_journal_volume 55
_journal_year 2016
_chemical_formula_moiety 'C10 H16 B I2 P2, I3'
_chemical_formula_sum 'C10 H16 B I5 P2'
_chemical_formula_weight 843.48
_space_group_crystal_system monoclinic
_space_group_IT_number 14
_space_group_name_Hall '-P 2ybc'
_space_group_name_H-M_alt 'P 1 21/c 1'
_atom_sites_solution_hydrogens geom
_audit_creation_method SHELXL-2014
_cell_angle_alpha 90
_cell_angle_beta 97.751(4)
_cell_angle_gamma 90
_cell_formula_units_Z 4
_cell_length_a 9.702(2)
_cell_length_b 17.454(3)
_cell_length_c 12.615(2)
_cell_measurement_reflns_used 6103
_cell_measurement_temperature 100(2)
_cell_measurement_theta_max 27.5
_cell_measurement_theta_min 2.8
_cell_volume 2116.7(7)
_computing_cell_refinement
;
CrystalClear-SM Expert 2.1 b29 (Rigaku, 2013)
;
_computing_data_collection
;
CrystalClear-SM Expert 2.1 b29 (Rigaku, 2013)
;
_computing_data_reduction
;
CrystalClear-SM Expert 2.1 b29 (Rigaku, 2013)
;
_computing_structure_refinement 'SHELXL-2014 (Sheldrick, 2014)'
_diffrn_ambient_temperature 100(2)
_diffrn_detector CCD
_diffrn_detector_area_resol_mean 28.5714
_diffrn_measured_fraction_theta_full 0.998
_diffrn_measured_fraction_theta_max 0.998
_diffrn_measurement_device
;
AFC12 (Right): Kappa 3 circle
;
_diffrn_measurement_device_type
;
Rigaku Saturn724+ (2x2 bin mode)
;
_diffrn_measurement_method 'profile data from \w-scans'
_diffrn_measurement_specimen_support Fiber
_diffrn_radiation_monochromator Confocal
_diffrn_radiation_type MoK\a
_diffrn_radiation_wavelength 0.71073
_diffrn_reflns_av_R_equivalents 0.0447
_diffrn_reflns_av_unetI/netI 0.0342
_diffrn_reflns_Laue_measured_fraction_full 0.998
_diffrn_reflns_Laue_measured_fraction_max 0.998
_diffrn_reflns_limit_h_max 11
_diffrn_reflns_limit_h_min -9
_diffrn_reflns_limit_k_max 21
_diffrn_reflns_limit_k_min -21
_diffrn_reflns_limit_l_max 14
_diffrn_reflns_limit_l_min -15
_diffrn_reflns_number 18682
_diffrn_reflns_point_group_measured_fraction_full 0.998
_diffrn_reflns_point_group_measured_fraction_max 0.998
_diffrn_reflns_theta_full 25.242
_diffrn_reflns_theta_max 26.000
_diffrn_reflns_theta_min 3.072
_diffrn_source 'Sealed Tube'
_diffrn_source_current 55.0
_diffrn_source_power 2.5
_diffrn_source_voltage 45.0
_exptl_absorpt_coefficient_mu 7.484
_exptl_absorpt_correction_T_max 0.807
_exptl_absorpt_correction_T_min 0.622
_exptl_absorpt_correction_type multi-scan
_exptl_absorpt_process_details 'CrystalClear-SM Expert 2.1 b29 (Rigaku, 2013)'
_exptl_crystal_colour yellow
_exptl_crystal_density_diffrn 2.647
_exptl_crystal_density_method 'not measured'
_exptl_crystal_description prism
_exptl_crystal_F_000 1504
_exptl_crystal_size_max 0.070
_exptl_crystal_size_mid 0.060
_exptl_crystal_size_min 0.030
_refine_diff_density_max 1.968
_refine_diff_density_min -0.785
_refine_diff_density_rms 0.163
_refine_ls_extinction_method none
_refine_ls_goodness_of_fit_ref 1.035
_refine_ls_hydrogen_treatment constr
_refine_ls_matrix_type full
_refine_ls_number_parameters 167
_refine_ls_number_reflns 4150
_refine_ls_number_restraints 0
_refine_ls_restrained_S_all 1.035
_refine_ls_R_factor_all 0.0403
_refine_ls_R_factor_gt 0.0282
_refine_ls_shift/su_max 0.001
_refine_ls_shift/su_mean 0.000
_refine_ls_structure_factor_coef Fsqd
_refine_ls_weighting_details 'w=1/[\s^2^(Fo^2^)+(0.0236P)^2^+8.6490P] where P=(Fo^2^+2Fc^2^)/3'
_refine_ls_weighting_scheme calc
_refine_ls_wR_factor_gt 0.0597
_refine_ls_wR_factor_ref 0.0647
_reflns_Friedel_coverage 0.000
_reflns_number_gt 3447
_reflns_number_total 4150
_reflns_threshold_expression 'I > 2\s(I)'
_cod_data_source_file ic6b01375_si_011.cif
_cod_data_source_block 2015rwz1008b
_cod_original_sg_symbol_H-M 'P 21/c'
_cod_database_code 4348579
_shelx_space_group_comment
;
The symmetry employed for this shelxl refinement is uniquely defined
by the following loop, which should always be used as a source of
symmetry information in preference to the above space-group names.
They are only intended as comments.
;
_shelxl_version_number 2014-3

loop_
_space_group_symop_operation_xyz
'x, y, z'
'-x, y+1/2, -z+1/2'
'-x, -y, -z'
'x, -y-1/2, z-1/2'

loop_
_atom_site_label
_atom_site_type_symbol
_atom_site_fract_x
_atom_site_fract_y
_atom_site_fract_z
_atom_site_U_iso_or_equiv
_atom_site_adp_type
_atom_site_occupancy
_atom_site_site_symmetry_order
_atom_site_calc_flag
_atom_site_refinement_flags_posn
_atom_site_refinement_flags_adp
I1 I 0.03507(4) 0.19077(2) 0.48376(3) 0.02185(10) Uani 1 1 d . .
I2 I 0.04076(5) 0.39728(2) 0.41511(3) 0.02436(10) Uani 1 1 d . .
I3 I 0.50769(4) 0.10504(2) 0.61337(3) 0.02476(10) Uani 1 1 d . .
I4 I 0.45483(4) 0.05674(2) 0.82287(3) 0.02900(11) Uani 1 1 d . .
I5 I 0.57987(5) 0.16038(3) 0.40722(4) 0.03788(12) Uani 1 1 d . .
P1 P -0.11448(16) 0.33381(8) 0.62286(11) 0.0174(3) Uani 1 1 d . .
P2 P 0.19416(15) 0.32867(8) 0.65236(11) 0.0170(3) Uani 1 1 d . .
B1 B 0.0394(7) 0.3093(4) 0.5426(5) 0.0162(13) Uani 1 1 d . .
C1 C -0.2654(6) 0.3773(4) 0.5494(5) 0.0281(14) Uani 1 1 d . .
H1A H -0.3071 0.3419 0.4938 0.042 Uiso 1 1 calc R U
H1B H -0.2385 0.4247 0.5161 0.042 Uiso 1 1 calc R U
H1C H -0.3331 0.3889 0.5982 0.042 Uiso 1 1 calc R U
C2 C -0.1739(7) 0.2535(4) 0.6935(5) 0.0261(14) Uani 1 1 d . .
H2A H -0.0940 0.2280 0.7347 0.039 Uiso 1 1 calc R U
H2B H -0.2224 0.2172 0.6421 0.039 Uiso 1 1 calc R U
H2C H -0.2376 0.2715 0.7422 0.039 Uiso 1 1 calc R U
C3 C -0.0268(6) 0.4020(3) 0.7173(4) 0.0145(11) Uani 1 1 d . .
C4 C -0.0971(6) 0.4519(3) 0.7774(4) 0.0188(12) Uani 1 1 d . .
H4 H -0.1958 0.4520 0.7700 0.023 Uiso 1 1 calc R U
C5 C -0.0205(7) 0.5013(3) 0.8479(5) 0.0234(13) Uani 1 1 d . .
H5 H -0.0677 0.5358 0.8889 0.028 Uiso 1 1 calc R U
C6 C 0.1232(7) 0.5015(3) 0.8601(5) 0.0231(13) Uani 1 1 d . .
H6 H 0.1737 0.5360 0.9090 0.028 Uiso 1 1 calc R U
C7 C 0.1941(7) 0.4515(3) 0.8012(4) 0.0216(13) Uani 1 1 d . .
H7 H 0.2929 0.4513 0.8095 0.026 Uiso 1 1 calc R U
C8 C 0.1184(6) 0.4015(3) 0.7297(4) 0.0143(11) Uani 1 1 d . .
C9 C 0.3515(6) 0.3609(4) 0.6064(5) 0.0303(15) Uani 1 1 d . .
H9A H 0.4231 0.3693 0.6680 0.045 Uiso 1 1 calc R U
H9B H 0.3337 0.4090 0.5668 0.045 Uiso 1 1 calc R U
H9C H 0.3838 0.3220 0.5594 0.045 Uiso 1 1 calc R U
C10 C 0.2395(6) 0.2481(3) 0.7373(5) 0.0225(13) Uani 1 1 d . .
H10A H 0.2778 0.2075 0.6964 0.034 Uiso 1 1 calc R U
H10B H 0.1563 0.2291 0.7652 0.034 Uiso 1 1 calc R U
H10C H 0.3092 0.2636 0.7971 0.034 Uiso 1 1 calc R U

loop_
_atom_site_aniso_label
_atom_site_aniso_U_11
_atom_site_aniso_U_22
_atom_site_aniso_U_33
_atom_site_aniso_U_23
_atom_site_aniso_U_13
_atom_site_aniso_U_12
I1 0.0349(2) 0.01348(18) 0.01715(18) -0.00152(15) 0.00358(16) 0.00023(16)
I2 0.0423(3) 0.01508(18) 0.01648(18) 0.00294(15) 0.00677(16) 0.00233(17)
I3 0.01645(19) 0.0256(2) 0.0318(2) -0.00217(17) 0.00168(16) 0.00180(16)
I4 0.0255(2) 0.0299(2) 0.0316(2) -0.00254(18) 0.00402(17) -0.00250(17)
I5 0.0271(2) 0.0555(3) 0.0302(2) 0.0042(2) 0.00063(18) -0.0059(2)
P1 0.0172(7) 0.0185(7) 0.0162(7) -0.0016(6) 0.0003(6) 0.0002(6)
P2 0.0159(7) 0.0181(7) 0.0176(7) -0.0013(6) 0.0048(6) -0.0022(6)
B1 0.019(3) 0.014(3) 0.016(3) -0.001(3) 0.003(2) 0.002(2)
C1 0.019(3) 0.036(4) 0.028(3) -0.010(3) -0.004(3) 0.005(3)
C2 0.028(3) 0.027(3) 0.024(3) -0.004(3) 0.006(3) -0.010(3)
C3 0.020(3) 0.011(3) 0.012(2) 0.002(2) 0.001(2) 0.000(2)
C4 0.026(3) 0.014(3) 0.017(3) 0.002(2) 0.004(2) 0.004(2)
C5 0.043(4) 0.011(3) 0.018(3) 0.003(2) 0.011(3) 0.004(3)
C6 0.038(4) 0.013(3) 0.017(3) -0.002(2) 0.002(3) -0.004(3)
C7 0.026(3) 0.022(3) 0.017(3) 0.004(2) 0.002(2) -0.004(2)
C8 0.020(3) 0.011(3) 0.012(2) 0.001(2) 0.003(2) 0.000(2)
C9 0.019(3) 0.046(4) 0.028(3) 0.001(3) 0.010(3) -0.005(3)
C10 0.018(3) 0.025(3) 0.023(3) -0.002(3) -0.002(2) 0.009(2)

loop_
_atom_type_symbol
_atom_type_description
_atom_type_scat_dispersion_real
_atom_type_scat_dispersion_imag
_atom_type_scat_source
C C 0.0033 0.0016 'International Tables Vol C Tables 4.2.6.8 and 6.1.1.4'
H H 0.0000 0.0000 'International Tables Vol C Tables 4.2.6.8 and 6.1.1.4'
B B 0.0013 0.0007 'International Tables Vol C Tables 4.2.6.8 and 6.1.1.4'
P P 0.1023 0.0942 'International Tables Vol C Tables 4.2.6.8 and 6.1.1.4'
I I -0.4742 1.8119 'International Tables Vol C Tables 4.2.6.8 and 6.1.1.4'

loop_
_geom_angle_atom_site_label_1
_geom_angle_atom_site_label_2
_geom_angle_atom_site_label_3
_geom_angle
I4 I3 I5 175.77(2)
C1 P1 C2 107.0(3)
C1 P1 C3 109.9(3)
C2 P1 C3 109.8(3)
C1 P1 B1 116.8(3)
C2 P1 B1 113.8(3)
C3 P1 B1 99.2(3)
C10 P2 C9 106.8(3)
C10 P2 C8 108.3(3)
C9 P2 C8 112.2(3)
C10 P2 B1 113.4(3)
C9 P2 B1 115.9(3)
C8 P2 B1 100.1(3)
P2 B1 P1 99.4(3)
P2 B1 I1 112.6(3)
P1 B1 I1 113.5(3)
P2 B1 I2 108.5(3)
P1 B1 I2 107.6(3)
I1 B1 I2 114.1(3)
P1 C1 H1A 109.5
P1 C1 H1B 109.5
H1A C1 H1B 109.5
P1 C1 H1C 109.5
H1A C1 H1C 109.5
H1B C1 H1C 109.5
P1 C2 H2A 109.5
P1 C2 H2B 109.5
H2A C2 H2B 109.5
P1 C2 H2C 109.5
H2A C2 H2C 109.5
H2B C2 H2C 109.5
C4 C3 C8 120.2(5)
C4 C3 P1 123.3(4)
C8 C3 P1 116.5(4)
C5 C4 C3 118.8(6)
C5 C4 H4 120.6
C3 C4 H4 120.6
C4 C5 C6 121.4(5)
C4 C5 H5 119.3
C6 C5 H5 119.3
C5 C6 C7 120.3(6)
C5 C6 H6 119.9
C7 C6 H6 119.9
C6 C7 C8 119.0(6)
C6 C7 H7 120.5
C8 C7 H7 120.5
C7 C8 C3 120.4(5)
C7 C8 P2 124.8(4)
C3 C8 P2 114.8(4)
P2 C9 H9A 109.5
P2 C9 H9B 109.5
H9A C9 H9B 109.5
P2 C9 H9C 109.5
H9A C9 H9C 109.5
H9B C9 H9C 109.5
P2 C10 H10A 109.5
P2 C10 H10B 109.5
H10A C10 H10B 109.5
P2 C10 H10C 109.5
H10A C10 H10C 109.5
H10B C10 H10C 109.5

loop_
_geom_bond_atom_site_label_1
_geom_bond_atom_site_label_2
_geom_bond_distance
I1 B1 2.197(6)
I2 B1 2.224(6)
I3 I4 2.8851(7)
I3 I5 2.9459(7)
P1 C1 1.792(6)
P1 C2 1.797(6)
P1 C3 1.812(5)
P1 B1 1.961(6)
P2 C10 1.787(6)
P2 C9 1.795(6)
P2 C8 1.817(5)
P2 B1 1.930(7)
C1 H1A 0.9800
C1 H1B 0.9800
C1 H1C 0.9800
C2 H2A 0.9800
C2 H2B 0.9800
C2 H2C 0.9800
C3 C4 1.392(7)
C3 C8 1.397(8)
C4 C5 1.380(8)
C4 H4 0.9500
C5 C6 1.383(9)
C5 H5 0.9500
C6 C7 1.388(8)
C6 H6 0.9500
C7 C8 1.391(8)
C7 H7 0.9500
C9 H9A 0.9800
C9 H9B 0.9800
C9 H9C 0.9800
C10 H10A 0.9800
C10 H10B 0.9800
C10 H10C 0.9800

loop_
_geom_hbond_atom_site_label_D
_geom_hbond_atom_site_label_H
_geom_hbond_atom_site_label_A
_geom_hbond_distance_DH
_geom_hbond_distance_HA
_geom_hbond_distance_DA
_geom_hbond_angle_DHA
_geom_hbond_site_symmetry_A
C2 H2A I2 0.98 3.30 4.184(7) 151.5 4_566
C2 H2B I3 0.98 3.25 4.055(6) 140.5 1_455
C2 H2C I5 0.98 3.14 4.120(6) 174.7 4_466
C4 H4 I4 0.95 3.20 3.976(6) 140.3 2_556
C9 H9A I5 0.98 3.23 4.144(7) 155.4 4_566
C10 H10A I3 0.98 3.15 4.068(6) 157.4 .
C10 H10B I2 0.98 3.21 4.044(6) 144.6 4_566
C10 H10C I5 0.98 3.10 4.017(6) 156.6 4_566

loop_
_geom_torsion_atom_site_label_1
_geom_torsion_atom_site_label_2
_geom_torsion_atom_site_label_3
_geom_torsion_atom_site_label_4
_geom_torsion
C1 P1 C3 C4 40.7(5)
C2 P1 C3 C4 -76.7(5)
B1 P1 C3 C4 163.7(5)
C1 P1 C3 C8 -140.5(4)
C2 P1 C3 C8 102.0(4)
B1 P1 C3 C8 -17.5(5)
C8 C3 C4 C5 0.8(8)
P1 C3 C4 C5 179.5(4)
C3 C4 C5 C6 -0.4(8)
C4 C5 C6 C7 -0.1(8)
C5 C6 C7 C8 0.2(8)
C6 C7 C8 C3 0.1(8)
C6 C7 C8 P2 -176.2(4)
C4 C3 C8 C7 -0.7(8)
P1 C3 C8 C7 -179.4(4)
C4 C3 C8 P2 176.0(4)
P1 C3 C8 P2 -2.8(5)
C10 P2 C8 C7 79.6(5)
C9 P2 C8 C7 -37.9(6)
B1 P2 C8 C7 -161.4(5)
C10 P2 C8 C3 -96.9(4)
C9 P2 C8 C3 145.6(4)
B1 P2 C8 C3 22.1(4)
